data_7113688
loop_
_publ_author_name
'Gerbino, Dar\'io C.'
'Hevia, Eva'
'Morales, Dolores'
'Clemente, M. Elena Navarro'
'P\'erez, Julio'
'Riera, Luc\'ia'
'Riera, V\'ictor'
'Miguel, Daniel'

_publ_section_title
;
 A new reactivity pattern of low-valent transition-metal hydroxo
 complexes: straightforward synthesis of hydrosulfido complexes via
 reaction with carbon disulfide
;
_journal_coden_ASTM CHCOFS
_journal_issue 3
_journal_name_full
;
 Chemical Communications (Cambridge, United Kingdom)
;
_journal_page_first 328
_journal_page_last 329
_journal_paper_doi 10.1039/b210860g
_journal_year 2003
_chemical_formula_sum 'C18 H16 Mo N2 O2 S'
_chemical_formula_weight 420.33
_space_group_IT_number 14
_symmetry_cell_setting monoclinic
_symmetry_space_group_name_Hall '-P 2yn'
_symmetry_space_group_name_H-M 'P 1 21/n 1'
_atom_sites_solution_hydrogens geom
_atom_sites_solution_primary direct
_atom_sites_solution_secondary difmap
_audit_creation_method SHELXL-97
_cell_angle_alpha 90.00
_cell_angle_beta 101.228(2)
_cell_angle_gamma 90.00
_cell_formula_units_Z 4
_cell_length_a 8.6005(10)
_cell_length_b 15.0923(17)
_cell_length_c 13.5883(15)
_cell_measurement_temperature 299(2)
_cell_volume 1730.0(3)
_computing_cell_refinement 'Bruker SMART'
_computing_data_collection 'Bruker SMART'
_computing_data_reduction 'Bruker SHELXTL'
_computing_molecular_graphics 'Bruker SHELXTL'
_computing_publication_material 'Bruker SHELXTL'
_computing_structure_refinement 'SHELXL-97 (Sheldrick, 1997)'
_computing_structure_solution 'SHELXS-97 (Sheldrick, 1990)'
_diffrn_ambient_temperature 299(2)
_diffrn_measured_fraction_theta_full 0.998
_diffrn_measured_fraction_theta_max 0.998
_diffrn_measurement_device_type 'CCD area detector'
_diffrn_measurement_method 'phi and omega scans'
_diffrn_radiation_monochromator graphite
_diffrn_radiation_source 'fine-focus sealed tube'
_diffrn_radiation_type MoK\a
_diffrn_radiation_wavelength 0.71073
_diffrn_reflns_av_R_equivalents 0.0236
_diffrn_reflns_av_sigmaI/netI 0.0241
_diffrn_reflns_limit_h_max 9
_diffrn_reflns_limit_h_min -9
_diffrn_reflns_limit_k_max 16
_diffrn_reflns_limit_k_min -16
_diffrn_reflns_limit_l_max 15
_diffrn_reflns_limit_l_min -14
_diffrn_reflns_number 7677
_diffrn_reflns_theta_full 23.28
_diffrn_reflns_theta_max 23.28
_diffrn_reflns_theta_min 2.04
_exptl_absorpt_coefficient_mu 0.891
_exptl_absorpt_correction_T_max 1.000000
_exptl_absorpt_correction_T_min 0.859004
_exptl_absorpt_correction_type SADABS
_exptl_crystal_colour RED_BLACK
_exptl_crystal_density_diffrn 1.614
_exptl_crystal_density_method 'not measured'
_exptl_crystal_description PRISM
_exptl_crystal_F_000 848
_exptl_crystal_size_max 0.14
_exptl_crystal_size_mid 0.16
_exptl_crystal_size_min 0.21
_refine_diff_density_max 0.800
_refine_diff_density_min -0.261
_refine_diff_density_rms 0.072
_refine_ls_extinction_method none
_refine_ls_goodness_of_fit_ref 1.000
_refine_ls_hydrogen_treatment mixed
_refine_ls_matrix_type full
_refine_ls_number_parameters 221
_refine_ls_number_reflns 2498
_refine_ls_number_restraints 0
_refine_ls_restrained_S_all 1.000
_refine_ls_R_factor_all 0.0370
_refine_ls_R_factor_gt 0.0296
_refine_ls_shift/su_max 0.001
_refine_ls_shift/su_mean 0.000
_refine_ls_structure_factor_coef Fsqd
_refine_ls_weighting_details 'calc w=1/[\s^2^(Fo^2^)+(0.0584P)^2^+0.0000P] where P=(Fo^2^+2Fc^2^)/3'
_refine_ls_weighting_scheme calc
_refine_ls_wR_factor_gt 0.0787
_refine_ls_wR_factor_ref 0.0829
_reflns_number_gt 2135
_reflns_number_total 2498
_reflns_threshold_expression >2sigma(I)
_cod_duplicate_entry 7103950
_cod_data_source_file b210860g.txt
_cod_data_source_block Compound_3_(lr39bm)
_cod_depositor_comments
;
The following automatic conversions were performed:

'_symmetry_cell_setting' value 'Monoclinic' changed to 'monoclinic'
according to
/usr/data/users/saulius/automatic-downloads/retrospective/RSC/lib/dictionaries/cif_core.dic
dictionary named 'cif_core.dic' version 2.4.2 from 2011-04-26.

Automatic conversion script
Id: cif_fix_values 2281 2013-09-26 08:29:07Z andrius 
;
_cod_original_sg_symbol_H-M P2(1)/n
_cod_database_code 7113688

loop_
_symmetry_equiv_pos_as_xyz
'x, y, z'
'-x+1/2, y+1/2, -z+1/2'
'-x, -y, -z'
'x-1/2, -y-1/2, z-1/2'

loop_
_atom_site_label
_atom_site_type_symbol
_atom_site_fract_x
_atom_site_fract_y
_atom_site_fract_z
_atom_site_U_iso_or_equiv
_atom_site_adp_type
_atom_site_occupancy
_atom_site_symmetry_multiplicity
_atom_site_calc_flag
_atom_site_refinement_flags
Mo1 Mo 0.16413(3) 0.291779(19) 0.77404(2) 0.04072(14) Uani 1 1 d .
S1 S -0.01309(13) 0.24354(7) 0.89017(7) 0.0566(3) Uani 1 1 d G
H1 H -0.0048 0.1786 0.8853 0.085 Uiso 1 1 d G
N1 N 0.1864(3) 0.41376(17) 0.87190(19) 0.0394(6) Uani 1 1 d .
N2 N -0.0443(3) 0.37921(18) 0.7121(2) 0.0435(7) Uani 1 1 d .
C1 C 0.3257(5) 0.2135(2) 0.8503(3) 0.0525(9) Uani 1 1 d .
O1 O 0.4181(4) 0.1644(2) 0.8941(2) 0.0795(9) Uani 1 1 d .
C2 C 0.1020(4) 0.1806(3) 0.7017(3) 0.0522(9) Uani 1 1 d .
O2 O 0.0638(3) 0.1145(2) 0.6628(2) 0.0741(8) Uani 1 1 d .
C3 C 0.4119(5) 0.3374(3) 0.7501(3) 0.0613(10) Uani 1 1 d .
H3A H 0.4650 0.3823 0.7957 0.074 Uiso 1 1 calc R
H3B H 0.4824 0.2915 0.7345 0.074 Uiso 1 1 calc R
C4 C 0.2931(5) 0.3671(3) 0.6703(3) 0.0558(10) Uani 1 1 d .
C5 C 0.2119(5) 0.2986(3) 0.6115(3) 0.0610(11) Uani 1 1 d .
H5A H 0.2763 0.2516 0.5916 0.073 Uiso 1 1 calc R
H5B H 0.1235 0.3159 0.5593 0.073 Uiso 1 1 calc R
C6 C 0.2572(6) 0.4637(3) 0.6477(4) 0.0770(13) Uani 1 1 d .
H6A H 0.3293 0.4866 0.6082 0.116 Uiso 1 1 calc R
H6B H 0.2691 0.4962 0.7094 0.116 Uiso 1 1 calc R
H6C H 0.1504 0.4697 0.6110 0.116 Uiso 1 1 calc R
C11 C 0.2938(4) 0.4270(2) 0.9547(2) 0.0429(8) Uani 1 1 d .
H11 H 0.3713 0.3841 0.9740 0.052 Uiso 1 1 calc R
C12 C 0.2961(4) 0.5031(2) 1.0147(2) 0.0456(8) Uani 1 1 d .
H12 H 0.3725 0.5096 1.0730 0.055 Uiso 1 1 calc R
C13 C 0.1855(4) 0.5668(2) 0.9866(2) 0.0450(8) Uani 1 1 d .
H13 H 0.1869 0.6180 1.0249 0.054 Uiso 1 1 calc R
C14 C 0.0690(4) 0.5558(2) 0.8998(2) 0.0399(8) Uani 1 1 d .
C15 C -0.0530(4) 0.6196(2) 0.8651(3) 0.0475(8) Uani 1 1 d .
H15 H -0.0541 0.6726 0.8998 0.057 Uiso 1 1 calc R
C16 C -0.1662(4) 0.6041(2) 0.7832(3) 0.0531(9) Uani 1 1 d .
H16 H -0.2424 0.6472 0.7614 0.064 Uiso 1 1 calc R
C17 C -0.1705(4) 0.5217(3) 0.7292(2) 0.0490(9) Uani 1 1 d .
C18 C -0.2899(5) 0.4993(3) 0.6471(3) 0.0624(11) Uani 1 1 d .
H18 H -0.3708 0.5392 0.6233 0.075 Uiso 1 1 calc R
C19 C -0.2866(5) 0.4194(3) 0.6030(3) 0.0650(11) Uani 1 1 d .
H19 H -0.3680 0.4032 0.5505 0.078 Uiso 1 1 calc R
C20 C -0.1624(4) 0.3614(3) 0.6357(3) 0.0545(9) Uani 1 1 d .
H20 H -0.1615 0.3075 0.6026 0.065 Uiso 1 1 calc R
C21 C 0.0718(4) 0.4767(2) 0.8457(2) 0.0364(7) Uani 1 1 d .
C22 C -0.0504(4) 0.4585(2) 0.7596(2) 0.0405(8) Uani 1 1 d .

loop_
_atom_site_aniso_label
_atom_site_aniso_U_11
_atom_site_aniso_U_22
_atom_site_aniso_U_33
_atom_site_aniso_U_23
_atom_site_aniso_U_13
_atom_site_aniso_U_12
Mo1 0.0435(2) 0.0416(2) 0.0350(2) -0.00621(12) 0.00270(13) 0.00159(13)
S1 0.0668(6) 0.0550(6) 0.0496(6) -0.0057(5) 0.0158(5) -0.0130(5)
N1 0.0422(16) 0.0403(15) 0.0348(15) -0.0008(12) 0.0054(12) -0.0031(13)
N2 0.0446(16) 0.0465(17) 0.0374(15) -0.0021(13) 0.0032(13) -0.0003(13)
C1 0.057(2) 0.051(2) 0.045(2) -0.0100(18) 0.0007(19) -0.0014(19)
O1 0.081(2) 0.075(2) 0.072(2) 0.0036(17) -0.0122(16) 0.0244(18)
C2 0.047(2) 0.059(2) 0.050(2) -0.011(2) 0.0071(17) 0.0027(18)
O2 0.078(2) 0.0625(18) 0.078(2) -0.0371(16) 0.0076(16) -0.0109(15)
C3 0.052(2) 0.075(3) 0.059(3) -0.015(2) 0.0175(19) -0.006(2)
C4 0.058(2) 0.066(3) 0.048(2) 0.0005(19) 0.0234(19) 0.002(2)
C5 0.060(3) 0.078(3) 0.044(2) -0.0090(19) 0.0089(19) 0.008(2)
C6 0.091(3) 0.069(3) 0.081(3) 0.016(2) 0.042(3) 0.001(2)
C11 0.0415(18) 0.0443(19) 0.0414(19) 0.0009(15) 0.0042(15) -0.0020(15)
C12 0.052(2) 0.044(2) 0.0399(19) -0.0040(16) 0.0068(16) -0.0094(17)
C13 0.057(2) 0.0380(19) 0.044(2) -0.0082(15) 0.0195(17) -0.0104(17)
C14 0.0427(18) 0.0381(18) 0.0426(19) 0.0028(15) 0.0171(15) -0.0065(15)
C15 0.055(2) 0.0411(19) 0.050(2) -0.0017(16) 0.0196(18) 0.0003(17)
C16 0.051(2) 0.048(2) 0.063(3) 0.0068(19) 0.0166(19) 0.0106(17)
C17 0.044(2) 0.055(2) 0.049(2) 0.0095(17) 0.0101(16) 0.0025(17)
C18 0.049(2) 0.073(3) 0.061(3) 0.004(2) -0.0013(19) 0.010(2)
C19 0.051(2) 0.083(3) 0.053(2) -0.001(2) -0.0105(18) 0.000(2)
C20 0.057(2) 0.060(2) 0.043(2) -0.0057(17) -0.0005(17) -0.0022(19)
C21 0.0388(17) 0.0361(17) 0.0360(18) 0.0016(14) 0.0114(14) -0.0029(14)
C22 0.0405(18) 0.0441(19) 0.0382(18) 0.0059(15) 0.0109(14) 0.0012(15)

loop_
_atom_type_symbol
_atom_type_description
_atom_type_scat_dispersion_real
_atom_type_scat_dispersion_imag
_atom_type_scat_source
C C 0.0033 0.0016 'International Tables Vol C Tables 4.2.6.8 and 6.1.1.4'
H H 0.0000 0.0000 'International Tables Vol C Tables 4.2.6.8 and 6.1.1.4'
N N 0.0061 0.0033 'International Tables Vol C Tables 4.2.6.8 and 6.1.1.4'
O O 0.0106 0.0060 'International Tables Vol C Tables 4.2.6.8 and 6.1.1.4'
S S 0.1246 0.1234 'International Tables Vol C Tables 4.2.6.8 and 6.1.1.4'
Mo Mo -1.6832 0.6857 'International Tables Vol C Tables 4.2.6.8 and 6.1.1.4'

loop_
_geom_angle_atom_site_label_1
_geom_angle_atom_site_label_2
_geom_angle_atom_site_label_3
_geom_angle
C1 Mo1 C2 81.10(15)
C1 Mo1 N2 168.95(13)
C2 Mo1 N2 101.19(13)
C1 Mo1 N1 102.15(12)
C2 Mo1 N1 167.05(13)
N2 Mo1 N1 73.28(10)
C1 Mo1 C4 104.43(16)
C2 Mo1 C4 103.65(15)
N2 Mo1 C4 85.63(12)
N1 Mo1 C4 87.80(12)
C1 Mo1 C3 71.14(16)
C2 Mo1 C3 110.52(15)
N2 Mo1 C3 117.36(14)
N1 Mo1 C3 82.30(12)
C4 Mo1 C3 35.83(14)
C1 Mo1 C5 106.88(15)
C2 Mo1 C5 69.14(15)
N2 Mo1 C5 83.93(12)
N1 Mo1 C5 120.86(12)
C4 Mo1 C5 35.67(14)
C3 Mo1 C5 61.14(14)
C1 Mo1 S1 87.00(12)
C2 Mo1 S1 85.84(11)
N2 Mo1 S1 82.42(8)
N1 Mo1 S1 81.85(7)
C4 Mo1 S1 166.02(10)
C3 Mo1 S1 149.50(11)
C5 Mo1 S1 148.46(11)
C11 N1 C21 117.7(3)
C11 N1 Mo1 126.1(2)
C21 N1 Mo1 116.09(19)
C20 N2 C22 116.9(3)
C20 N2 Mo1 127.1(2)
C22 N2 Mo1 116.0(2)
O1 C1 Mo1 177.5(3)
O2 C2 Mo1 177.3(4)
C4 C3 Mo1 69.8(2)
C5 C4 C3 114.0(4)
C5 C4 C6 122.4(4)
C3 C4 C6 123.6(4)
C5 C4 Mo1 74.6(2)
C3 C4 Mo1 74.4(2)
C6 C4 Mo1 120.5(3)
C4 C5 Mo1 69.7(2)
N1 C11 C12 123.0(3)
C13 C12 C11 119.1(3)
C12 C13 C14 120.1(3)
C13 C14 C21 117.4(3)
C13 C14 C15 123.7(3)
C21 C14 C15 119.0(3)
C16 C15 C14 121.3(3)
C15 C16 C17 120.8(3)
C18 C17 C22 116.9(3)
C18 C17 C16 123.7(3)
C22 C17 C16 119.4(3)
C19 C18 C17 119.6(4)
C18 C19 C20 120.3(4)
N2 C20 C19 123.0(4)
N1 C21 C14 122.7(3)
N1 C21 C22 117.1(3)
C14 C21 C22 120.2(3)
N2 C22 C17 123.2(3)
N2 C22 C21 117.5(3)
C17 C22 C21 119.2(3)

loop_
_geom_bond_atom_site_label_1
_geom_bond_atom_site_label_2
_geom_bond_distance
Mo1 C1 1.960(4)
Mo1 C2 1.965(4)
Mo1 N2 2.253(3)
Mo1 N1 2.257(3)
Mo1 C4 2.263(4)
Mo1 C3 2.322(4)
Mo1 C5 2.326(4)
Mo1 S1 2.5059(10)
N1 C11 1.324(4)
N1 C21 1.365(4)
N2 C20 1.331(4)
N2 C22 1.366(4)
C1 O1 1.162(5)
C2 O2 1.148(4)
C3 C4 1.411(6)
C4 C5 1.406(5)
C4 C6 1.509(6)
C11 C12 1.407(5)
C12 C13 1.354(5)
C13 C14 1.400(5)
C14 C21 1.405(4)
C14 C15 1.435(5)
C15 C16 1.348(5)
C16 C17 1.442(5)
C17 C18 1.402(5)
C17 C22 1.407(5)
C18 C19 1.349(6)
C19 C20 1.386(6)
C21 C22 1.438(5)
